data_7004005
loop_
_publ_author_name
'Kermagoret, Anthony'
'Tomicki, Falk'
'Braunstein, Pierre'

_publ_section_title
;
 Nickel and iron complexes with N,P,N-type ligands: synthesis,
 structure and catalytic oligomerization of ethylene
;
_journal_issue 22
_journal_name_full 'Dalton Transactions'
_journal_page_first 2945
_journal_page_last 2955
_journal_paper_doi 10.1039/b802009d
_journal_year 2008
_chemical_formula_moiety 'C28 H34 Fe N4 O5 P2, 4(C2 H3 N), Fe2 Cl6 O'
_chemical_formula_sum 'C36 H46 Cl6 Fe3 N8 O5 P2'
_chemical_formula_weight 1113.00
_chemical_name_systematic
;
?
;
_space_group_IT_number 15
_symmetry_cell_setting monoclinic
_symmetry_space_group_name_Hall '-C 2yc'
_symmetry_space_group_name_H-M 'C 1 2/c 1'
_atom_sites_solution_hydrogens geom
_atom_sites_solution_primary direct
_atom_sites_solution_secondary difmap
_audit_creation_date 10-03-06
_audit_creation_method SHELXL-97
_cell_angle_alpha 90.00
_cell_angle_beta 110.368(2)
_cell_angle_gamma 90.00
_cell_formula_units_Z 4
_cell_length_a 15.3270(7)
_cell_length_b 21.8930(12)
_cell_length_c 15.4880(9)
_cell_measurement_reflns_used 6590
_cell_measurement_temperature 173(2)
_cell_measurement_theta_max 30.034
_cell_measurement_theta_min 0.998
_cell_volume 4872.1(5)
_computing_cell_refinement 'Denzo (Nonius B.V., 1998)'
_computing_data_collection 'Collect (Nonius B.V., 1998)'
_computing_data_reduction 'Denzo (Nonius B.V., 1998)'
_computing_molecular_graphics 'PLATON 98 (Spek, 1998)'
_computing_publication_material 'SHELXL-97 (Sheldrick, 1997)'
_computing_structure_refinement 'SHELXL-97 (Sheldrick, 1997)'
_computing_structure_solution 'SHELXS-97 (Sheldrick, 1997)'
_diffrn_ambient_temperature 173(2)
_diffrn_measured_fraction_theta_full 0.997
_diffrn_measured_fraction_theta_max 0.997
_diffrn_measurement_device_type KappaCCD
_diffrn_measurement_method '\p scans'
_diffrn_radiation_monochromator graphite
_diffrn_radiation_source 'fine-focus sealed tube'
_diffrn_radiation_type MoK\a
_diffrn_radiation_wavelength 0.71073
_diffrn_reflns_av_R_equivalents 0.0325
_diffrn_reflns_av_sigmaI/netI 0.0640
_diffrn_reflns_limit_h_max 21
_diffrn_reflns_limit_h_min -21
_diffrn_reflns_limit_k_max 30
_diffrn_reflns_limit_k_min -26
_diffrn_reflns_limit_l_max 21
_diffrn_reflns_limit_l_min -21
_diffrn_reflns_number 12328
_diffrn_reflns_theta_full 30.03
_diffrn_reflns_theta_max 30.03
_diffrn_reflns_theta_min 3.22
_exptl_absorpt_coefficient_mu 1.323
_exptl_absorpt_correction_type none
_exptl_crystal_colour red
_exptl_crystal_density_diffrn 1.517
_exptl_crystal_density_method 'not measured'
_exptl_crystal_description prism
_exptl_crystal_F_000 2272
_exptl_crystal_size_max 0.14
_exptl_crystal_size_mid 0.12
_exptl_crystal_size_min 0.10
_refine_diff_density_max 0.411
_refine_diff_density_min -0.309
_refine_diff_density_rms 0.060
_refine_ls_extinction_method none
_refine_ls_goodness_of_fit_ref 1.057
_refine_ls_hydrogen_treatment constr
_refine_ls_matrix_type full
_refine_ls_number_parameters 272
_refine_ls_number_reflns 7114
_refine_ls_number_restraints 0
_refine_ls_restrained_S_all 1.057
_refine_ls_R_factor_all 0.0798
_refine_ls_R_factor_gt 0.0498
_refine_ls_shift/su_max 0.003
_refine_ls_shift/su_mean 0.000
_refine_ls_structure_factor_coef Fsqd
_refine_ls_weighting_details 'calc w=1/[\s^2^(Fo^2^)+(0.0192P)^2^+4.8417P] where P=(Fo^2^+2Fc^2^)/3'
_refine_ls_weighting_scheme calc
_refine_ls_wR_factor_gt 0.0822
_refine_ls_wR_factor_ref 0.0895
_reflns_number_gt 5370
_reflns_number_total 7114
_reflns_threshold_expression >2sigma(I)
_cod_data_source_file b802009d.txt
_cod_data_source_block kerma_feox2
_cod_original_cell_volume 4872.1(4)
_cod_original_sg_symbol_H-M C2/c
_cod_database_code 7004005

loop_
_symmetry_equiv_pos_as_xyz
'x, y, z'
'-x, y, -z+1/2'
'x+1/2, y+1/2, z'
'-x+1/2, y+1/2, -z+1/2'
'-x, -y, -z'
'x, -y, z-1/2'
'-x+1/2, -y+1/2, -z'
'x+1/2, -y+1/2, z-1/2'

loop_
_atom_site_label
_atom_site_type_symbol
_atom_site_fract_x
_atom_site_fract_y
_atom_site_fract_z
_atom_site_U_iso_or_equiv
_atom_site_adp_type
_atom_site_occupancy
_atom_site_symmetry_multiplicity
_atom_site_calc_flag
_atom_site_refinement_flags
_atom_site_disorder_assembly
_atom_site_disorder_group
Fe1 Fe 0.0000 0.346081(18) 0.2500 0.02233(10) Uani 1 2 d S . .
Fe2 Fe 0.39922(2) 0.133776(14) 0.27738(2) 0.03321(9) Uani 1 1 d . . .
Cl1 Cl 0.37786(5) 0.05726(3) 0.36310(4) 0.04886(16) Uani 1 1 d . . .
Cl2 Cl 0.41128(5) 0.21857(3) 0.35971(5) 0.05718(19) Uani 1 1 d . . .
Cl3 Cl 0.27481(5) 0.14031(3) 0.15039(4) 0.05134(17) Uani 1 1 d . . .
P P 0.10833(4) 0.27949(2) 0.31781(4) 0.02697(12) Uani 1 1 d . . .
O1 O 0.22454(11) 0.42875(7) 0.45051(11) 0.0440(4) Uani 1 1 d . . .
O2 O 0.16641(12) 0.31358(8) 0.09472(12) 0.0500(5) Uani 1 1 d . . .
O3 O 0.5000 0.12120(12) 0.2500 0.0576(7) Uani 1 2 d S . .
N1 N 0.09457(11) 0.40644(7) 0.33157(11) 0.0271(4) Uani 1 1 d . . .
N2 N 0.06403(12) 0.34685(8) 0.15820(11) 0.0276(4) Uani 1 1 d . . .
N3 N 0.2076(2) 0.10848(16) 0.7249(3) 0.0989(11) Uani 1 1 d . . .
N4 N 0.3998(2) 0.43424(15) 0.0932(3) 0.0983(11) Uani 1 1 d . . .
C1 C 0.09429(14) 0.20640(9) 0.36585(13) 0.0294(4) Uani 1 1 d . . .
C2 C 0.1228(2) 0.15140(11) 0.34107(17) 0.0461(6) Uani 1 1 d . . .
H2 H 0.1552 0.1507 0.2988 0.055 Uiso 1 1 calc . . .
C3 C 0.1043(2) 0.09719(11) 0.37758(18) 0.0583(8) Uani 1 1 d . . .
H3 H 0.1239 0.0595 0.3599 0.070 Uiso 1 1 calc . . .
C4 C 0.0584(2) 0.09745(13) 0.4384(2) 0.0579(8) Uani 1 1 d . . .
H4 H 0.0451 0.0601 0.4623 0.069 Uiso 1 1 calc . . .
C5 C 0.0315(2) 0.15153(15) 0.4649(2) 0.0728(10) Uani 1 1 d . . .
H5 H 0.0008 0.1519 0.5087 0.087 Uiso 1 1 calc . . .
C6 C 0.0489(2) 0.20597(12) 0.4282(2) 0.0558(7) Uani 1 1 d . . .
H6 H 0.0291 0.2434 0.4463 0.067 Uiso 1 1 calc . . .
C7 C 0.19369(16) 0.32191(11) 0.41256(16) 0.0407(6) Uani 1 1 d . . .
H7A H 0.1908 0.3089 0.4727 0.049 Uiso 1 1 calc . . .
H7B H 0.2576 0.3149 0.4127 0.049 Uiso 1 1 calc . . .
C8 C 0.16759(15) 0.38730(10) 0.39503(14) 0.0327(5) Uani 1 1 d . . .
C9 C 0.17588(17) 0.48691(11) 0.42732(16) 0.0425(6) Uani 1 1 d . . .
H9A H 0.2177 0.5193 0.4199 0.051 Uiso 1 1 calc . . .
H9B H 0.1507 0.4995 0.4754 0.051 Uiso 1 1 calc . . .
C10 C 0.09787(16) 0.47403(10) 0.33663(15) 0.0347(5) Uani 1 1 d . . .
H10A H 0.0380 0.4909 0.3368 0.042 Uiso 1 1 calc . . .
H10B H 0.1121 0.4917 0.2842 0.042 Uiso 1 1 calc . . .
C11 C 0.16550(17) 0.26354(11) 0.23393(17) 0.0418(6) Uani 1 1 d . . .
H11A H 0.2340 0.2666 0.2632 0.050 Uiso 1 1 calc . . .
H11B H 0.1495 0.2221 0.2077 0.050 Uiso 1 1 calc . . .
C12 C 0.12995(16) 0.31034(10) 0.16177(15) 0.0354(5) Uani 1 1 d . . .
C13 C 0.12296(19) 0.36674(13) 0.03909(17) 0.0503(7) Uani 1 1 d . . .
H13A H 0.0966 0.3559 -0.0270 0.060 Uiso 1 1 calc . . .
H13B H 0.1687 0.4001 0.0472 0.060 Uiso 1 1 calc . . .
C14 C 0.04652(17) 0.38551(10) 0.07508(15) 0.0372(5) Uani 1 1 d . . .
H14A H 0.0511 0.4294 0.0912 0.045 Uiso 1 1 calc . . .
H14B H -0.0158 0.3772 0.0290 0.045 Uiso 1 1 calc . . .
C15 C 0.1753(2) 0.06189(16) 0.7076(2) 0.0621(8) Uani 1 1 d . . .
C16 C 0.1351(2) 0.00256(17) 0.6835(3) 0.0795(10) Uani 1 1 d . . .
H16A H 0.1240 -0.0054 0.6183 0.119 Uiso 1 1 calc . . .
H16B H 0.0759 0.0007 0.6946 0.119 Uiso 1 1 calc . . .
H16C H 0.1778 -0.0283 0.7213 0.119 Uiso 1 1 calc . . .
C17 C 0.3938(2) 0.38462(18) 0.1064(3) 0.0737(10) Uani 1 1 d . . .
C18 C 0.3831(3) 0.31935(19) 0.1184(4) 0.1129(16) Uani 1 1 d . . .
H18A H 0.3522 0.3003 0.0582 0.169 Uiso 1 1 calc . . .
H18B H 0.3454 0.3130 0.1574 0.169 Uiso 1 1 calc . . .
H18C H 0.4445 0.3008 0.1478 0.169 Uiso 1 1 calc . . .

loop_
_atom_site_aniso_label
_atom_site_aniso_U_11
_atom_site_aniso_U_22
_atom_site_aniso_U_33
_atom_site_aniso_U_23
_atom_site_aniso_U_13
_atom_site_aniso_U_12
Fe1 0.0237(2) 0.0248(2) 0.01846(18) 0.000 0.00742(15) 0.000
Fe2 0.03003(17) 0.03362(17) 0.03976(19) -0.00471(14) 0.01691(14) -0.00110(13)
Cl1 0.0678(4) 0.0466(3) 0.0389(3) -0.0032(3) 0.0271(3) -0.0084(3)
Cl2 0.0532(4) 0.0422(3) 0.0637(4) -0.0194(3) 0.0048(3) 0.0006(3)
Cl3 0.0538(4) 0.0594(4) 0.0363(3) -0.0096(3) 0.0100(3) 0.0096(3)
P 0.0282(3) 0.0291(3) 0.0231(2) 0.0036(2) 0.0083(2) 0.0031(2)
O1 0.0382(9) 0.0428(9) 0.0400(9) -0.0035(7) -0.0004(7) -0.0122(7)
O2 0.0606(11) 0.0575(11) 0.0488(10) 0.0189(8) 0.0404(9) 0.0209(9)
O3 0.0439(14) 0.0507(15) 0.093(2) 0.000 0.0432(15) 0.000
N1 0.0284(9) 0.0283(9) 0.0252(8) -0.0002(7) 0.0099(7) -0.0031(7)
N2 0.0323(9) 0.0308(9) 0.0216(8) 0.0036(7) 0.0120(7) 0.0011(7)
N3 0.103(3) 0.099(2) 0.122(3) -0.017(2) 0.074(2) -0.034(2)
N4 0.116(3) 0.067(2) 0.132(3) -0.013(2) 0.067(2) 0.0022(19)
C1 0.0329(11) 0.0306(11) 0.0218(9) 0.0046(8) 0.0058(8) 0.0025(9)
C2 0.0667(17) 0.0369(13) 0.0351(12) 0.0043(10) 0.0182(12) 0.0095(12)
C3 0.092(2) 0.0318(13) 0.0394(14) 0.0017(11) 0.0087(15) 0.0028(14)
C4 0.0656(18) 0.0445(15) 0.0524(17) 0.0190(13) 0.0064(14) -0.0122(14)
C5 0.091(2) 0.067(2) 0.084(2) 0.0380(18) 0.061(2) 0.0171(17)
C6 0.082(2) 0.0433(14) 0.0596(17) 0.0164(13) 0.0460(16) 0.0155(14)
C7 0.0344(12) 0.0394(13) 0.0367(12) 0.0041(10) -0.0023(10) -0.0014(10)
C8 0.0305(11) 0.0351(11) 0.0299(11) 0.0004(9) 0.0072(9) -0.0069(9)
C9 0.0526(15) 0.0347(12) 0.0395(13) -0.0051(10) 0.0149(11) -0.0121(11)
C10 0.0425(13) 0.0278(11) 0.0336(11) -0.0012(9) 0.0132(10) -0.0050(9)
C11 0.0464(14) 0.0455(13) 0.0421(13) 0.0144(11) 0.0265(11) 0.0178(11)
C12 0.0402(13) 0.0395(12) 0.0333(11) 0.0072(10) 0.0214(10) 0.0057(10)
C13 0.0573(16) 0.0613(17) 0.0415(14) 0.0211(12) 0.0287(13) 0.0158(13)
C14 0.0515(14) 0.0392(12) 0.0263(11) 0.0090(9) 0.0200(10) 0.0069(11)
C15 0.0523(17) 0.079(2) 0.0645(19) 0.0069(17) 0.0328(15) -0.0088(16)
C16 0.068(2) 0.080(2) 0.091(2) 0.011(2) 0.0288(19) -0.0106(18)
C17 0.068(2) 0.071(2) 0.103(3) 0.001(2) 0.055(2) 0.0141(18)
C18 0.099(3) 0.082(3) 0.202(5) 0.035(3) 0.108(3) 0.028(2)

loop_
_atom_type_symbol
_atom_type_description
_atom_type_scat_dispersion_real
_atom_type_scat_dispersion_imag
_atom_type_scat_source
C C 0.0033 0.0016 'International Tables Vol C Tables 4.2.6.8 and 6.1.1.4'
H H 0.0000 0.0000 'International Tables Vol C Tables 4.2.6.8 and 6.1.1.4'
N N 0.0061 0.0033 'International Tables Vol C Tables 4.2.6.8 and 6.1.1.4'
O O 0.0106 0.0060 'International Tables Vol C Tables 4.2.6.8 and 6.1.1.4'
P P 0.1023 0.0942 'International Tables Vol C Tables 4.2.6.8 and 6.1.1.4'
Cl Cl 0.1484 0.1585 'International Tables Vol C Tables 4.2.6.8 and 6.1.1.4'
Fe Fe 0.3463 0.8444 'International Tables Vol C Tables 4.2.6.8 and 6.1.1.4'

loop_
_geom_angle_atom_site_label_1
_geom_angle_atom_site_label_2
_geom_angle_atom_site_label_3
_geom_angle
_geom_angle_site_symmetry_1
_geom_angle_site_symmetry_3
_geom_angle_publ_flag
N2 Fe1 N2 179.03(10) . 2 ?
N2 Fe1 N1 88.45(7) . 2 ?
N2 Fe1 N1 90.92(7) 2 2 ?
N2 Fe1 N1 90.92(7) . . ?
N2 Fe1 N1 88.44(7) 2 . ?
N1 Fe1 N1 99.34(9) 2 . ?
N2 Fe1 P 98.25(5) . 2 ?
N2 Fe1 P 82.41(5) 2 2 ?
N1 Fe1 P 82.95(5) 2 2 ?
N1 Fe1 P 170.62(5) . 2 ?
N2 Fe1 P 82.40(5) . . ?
N2 Fe1 P 98.25(5) 2 . ?
N1 Fe1 P 170.62(5) 2 . ?
N1 Fe1 P 82.95(5) . . ?
P Fe1 P 96.26(3) 2 . ?
O3 Fe2 Cl3 110.63(2) . . ?
O3 Fe2 Cl2 111.36(7) . . ?
Cl3 Fe2 Cl2 109.21(3) . . ?
O3 Fe2 Cl1 110.41(7) . . ?
Cl3 Fe2 Cl1 108.50(3) . . ?
Cl2 Fe2 Cl1 106.61(3) . . ?
C1 P C11 106.09(10) . . ?
C1 P C7 105.76(10) . . ?
C11 P C7 106.15(12) . . ?
C1 P Fe1 127.51(7) . . ?
C11 P Fe1 104.88(7) . . ?
C7 P Fe1 104.89(8) . . ?
C8 O1 C9 105.68(16) . . ?
C12 O2 C13 105.73(17) . . ?
Fe2 O3 Fe2 162.00(16) 2_655 . ?
C8 N1 C10 106.41(17) . . ?
C8 N1 Fe1 120.50(14) . . ?
C10 N1 Fe1 133.07(13) . . ?
C12 N2 C14 107.25(18) . . ?
C12 N2 Fe1 123.00(14) . . ?
C14 N2 Fe1 129.74(14) . . ?
C6 C1 C2 118.4(2) . . ?
C6 C1 P 117.22(17) . . ?
C2 C1 P 124.27(18) . . ?
C1 C2 C3 120.3(3) . . ?
C1 C2 H2 119.8 . . ?
C3 C2 H2 119.8 . . ?
C4 C3 C2 120.6(3) . . ?
C4 C3 H3 119.7 . . ?
C2 C3 H3 119.7 . . ?
C3 C4 C5 119.8(2) . . ?
C3 C4 H4 120.1 . . ?
C5 C4 H4 120.1 . . ?
C4 C5 C6 120.1(3) . . ?
C4 C5 H5 119.9 . . ?
C6 C5 H5 119.9 . . ?
C1 C6 C5 120.8(3) . . ?
C1 C6 H6 119.6 . . ?
C5 C6 H6 119.6 . . ?
C8 C7 P 105.60(14) . . ?
C8 C7 H7A 110.6 . . ?
P C7 H7A 110.6 . . ?
C8 C7 H7B 110.6 . . ?
P C7 H7B 110.6 . . ?
H7A C7 H7B 108.8 . . ?
N1 C8 O1 118.14(19) . . ?
N1 C8 C7 124.42(19) . . ?
O1 C8 C7 117.43(18) . . ?
O1 C9 C10 103.67(17) . . ?
O1 C9 H9A 111.0 . . ?
C10 C9 H9A 111.0 . . ?
O1 C9 H9B 111.0 . . ?
C10 C9 H9B 111.0 . . ?
H9A C9 H9B 109.0 . . ?
N1 C10 C9 103.61(17) . . ?
N1 C10 H10A 111.0 . . ?
C9 C10 H10A 111.0 . . ?
N1 C10 H10B 111.0 . . ?
C9 C10 H10B 111.0 . . ?
H10A C10 H10B 109.0 . . ?
C12 C11 P 105.25(15) . . ?
C12 C11 H11A 110.7 . . ?
P C11 H11A 110.7 . . ?
C12 C11 H11B 110.7 . . ?
P C11 H11B 110.7 . . ?
H11A C11 H11B 108.8 . . ?
N2 C12 O2 118.09(19) . . ?
N2 C12 C11 123.2(2) . . ?
O2 C12 C11 118.70(19) . . ?
O2 C13 C14 104.49(18) . . ?
O2 C13 H13A 110.9 . . ?
C14 C13 H13A 110.9 . . ?
O2 C13 H13B 110.9 . . ?
C14 C13 H13B 110.9 . . ?
H13A C13 H13B 108.9 . . ?
N2 C14 C13 103.54(18) . . ?
N2 C14 H14A 111.1 . . ?
C13 C14 H14A 111.1 . . ?
N2 C14 H14B 111.1 . . ?
C13 C14 H14B 111.1 . . ?
H14A C14 H14B 109.0 . . ?
N3 C15 C16 178.5(4) . . ?
C15 C16 H16A 109.5 . . ?
C15 C16 H16B 109.5 . . ?
H16A C16 H16B 109.5 . . ?
C15 C16 H16C 109.5 . . ?
H16A C16 H16C 109.5 . . ?
H16B C16 H16C 109.5 . . ?
N4 C17 C18 177.0(5) . . ?
C17 C18 H18A 109.5 . . ?
C17 C18 H18B 109.5 . . ?
H18A C18 H18B 109.5 . . ?
C17 C18 H18C 109.5 . . ?
H18A C18 H18C 109.5 . . ?
H18B C18 H18C 109.5 . . ?

loop_
_geom_bond_atom_site_label_1
_geom_bond_atom_site_label_2
_geom_bond_distance
_geom_bond_site_symmetry_2
_geom_bond_publ_flag
Fe1 N2 1.9891(17) . ?
Fe1 N2 1.9892(17) 2 ?
Fe1 N1 2.0416(16) 2 ?
Fe1 N1 2.0417(16) . ?
Fe1 P 2.1842(6) 2 ?
Fe1 P 2.1843(6) . ?
Fe2 O3 1.7600(5) . ?
Fe2 Cl3 2.2169(7) . ?
Fe2 Cl2 2.2231(7) . ?
Fe2 Cl1 2.2311(7) . ?
P C1 1.809(2) . ?
P C11 1.836(2) . ?
P C7 1.841(2) . ?
O1 C8 1.342(2) . ?
O1 C9 1.456(3) . ?
O2 C12 1.341(3) . ?
O2 C13 1.463(3) . ?
O3 Fe2 1.7599(5) 2_655 ?
N1 C8 1.276(3) . ?
N1 C10 1.482(3) . ?
N2 C12 1.274(3) . ?
N2 C14 1.485(3) . ?
N3 C15 1.125(4) . ?
N4 C17 1.115(4) . ?
C1 C6 1.372(3) . ?
C1 C2 1.380(3) . ?
C2 C3 1.386(4) . ?
C2 H2 0.9500 . ?
C3 C4 1.357(4) . ?
C3 H3 0.9500 . ?
C4 C5 1.363(4) . ?
C4 H4 0.9500 . ?
C5 C6 1.386(4) . ?
C5 H5 0.9500 . ?
C6 H6 0.9500 . ?
C7 C8 1.486(3) . ?
C7 H7A 0.9900 . ?
C7 H7B 0.9900 . ?
C9 C10 1.521(3) . ?
C9 H9A 0.9900 . ?
C9 H9B 0.9900 . ?
C10 H10A 0.9900 . ?
C10 H10B 0.9900 . ?
C11 C12 1.474(3) . ?
C11 H11A 0.9900 . ?
C11 H11B 0.9900 . ?
C13 C14 1.519(3) . ?
C13 H13A 0.9900 . ?
C13 H13B 0.9900 . ?
C14 H14A 0.9900 . ?
C14 H14B 0.9900 . ?
C15 C16 1.430(5) . ?
C16 H16A 0.9800 . ?
C16 H16B 0.9800 . ?
C16 H16C 0.9800 . ?
C17 C18 1.458(5) . ?
C18 H18A 0.9800 . ?
C18 H18B 0.9800 . ?
C18 H18C 0.9800 . ?

loop_
_geom_torsion_atom_site_label_1
_geom_torsion_atom_site_label_2
_geom_torsion_atom_site_label_3
_geom_torsion_atom_site_label_4
_geom_torsion
_geom_torsion_site_symmetry_1
_geom_torsion_site_symmetry_2
_geom_torsion_site_symmetry_3
_geom_torsion_site_symmetry_4
_geom_torsion_publ_flag
N2 Fe1 P C1 -133.47(10) . . . . ?
N2 Fe1 P C1 47.26(10) 2 . . . ?
N1 Fe1 P C1 -120.6(3) 2 . . . ?
N1 Fe1 P C1 134.65(10) . . . . ?
P Fe1 P C1 -35.94(8) 2 . . . ?
N2 Fe1 P C11 -9.03(10) . . . . ?
N2 Fe1 P C11 171.70(10) 2 . . . ?
N1 Fe1 P C11 3.9(3) 2 . . . ?
N1 Fe1 P C11 -100.91(10) . . . . ?
P Fe1 P C11 88.50(9) 2 . . . ?
N2 Fe1 P C7 102.59(10) . . . . ?
N2 Fe1 P C7 -76.68(10) 2 . . . ?
N1 Fe1 P C7 115.5(3) 2 . . . ?
N1 Fe1 P C7 10.71(10) . . . . ?
P Fe1 P C7 -159.88(9) 2 . . . ?
Cl3 Fe2 O3 Fe2 89.42(4) . . . 2_655 ?
Cl2 Fe2 O3 Fe2 -32.23(3) . . . 2_655 ?
Cl1 Fe2 O3 Fe2 -150.45(3) . . . 2_655 ?
N2 Fe1 N1 C8 -91.77(17) . . . . ?
N2 Fe1 N1 C8 88.97(17) 2 . . . ?
N1 Fe1 N1 C8 179.7(2) 2 . . . ?
P Fe1 N1 C8 76.2(4) 2 . . . ?
P Fe1 N1 C8 -9.54(16) . . . . ?
N2 Fe1 N1 C10 90.16(19) . . . . ?
N2 Fe1 N1 C10 -89.09(19) 2 . . . ?
N1 Fe1 N1 C10 1.59(16) 2 . . . ?
P Fe1 N1 C10 -101.8(3) 2 . . . ?
P Fe1 N1 C10 172.39(19) . . . . ?
N2 Fe1 N2 C12 138.88(18) 2 . . . ?
N1 Fe1 N2 C12 -171.44(18) 2 . . . ?
N1 Fe1 N2 C12 89.24(18) . . . . ?
P Fe1 N2 C12 -88.80(18) 2 . . . ?
P Fe1 N2 C12 6.48(17) . . . . ?
N2 Fe1 N2 C14 -42.78(18) 2 . . . ?
N1 Fe1 N2 C14 6.90(18) 2 . . . ?
N1 Fe1 N2 C14 -92.42(18) . . . . ?
P Fe1 N2 C14 89.55(17) 2 . . . ?
P Fe1 N2 C14 -175.18(18) . . . . ?
C11 P C1 C6 -177.2(2) . . . . ?
C7 P C1 C6 70.4(2) . . . . ?
Fe1 P C1 C6 -53.2(2) . . . . ?
C11 P C1 C2 0.1(2) . . . . ?
C7 P C1 C2 -112.4(2) . . . . ?
Fe1 P C1 C2 124.03(19) . . . . ?
C6 C1 C2 C3 1.0(4) . . . . ?
P C1 C2 C3 -176.23(19) . . . . ?
C1 C2 C3 C4 -0.3(4) . . . . ?
C2 C3 C4 C5 -1.0(4) . . . . ?
C3 C4 C5 C6 1.6(5) . . . . ?
C2 C1 C6 C5 -0.4(4) . . . . ?
P C1 C6 C5 177.0(3) . . . . ?
C4 C5 C6 C1 -0.9(5) . . . . ?
C1 P C7 C8 -148.64(16) . . . . ?
C11 P C7 C8 98.93(17) . . . . ?
Fe1 P C7 C8 -11.78(18) . . . . ?
C10 N1 C8 O1 2.7(3) . . . . ?
Fe1 N1 C8 O1 -175.81(15) . . . . ?
C10 N1 C8 C7 -177.9(2) . . . . ?
Fe1 N1 C8 C7 3.5(3) . . . . ?
C9 O1 C8 N1 7.8(3) . . . . ?
C9 O1 C8 C7 -171.6(2) . . . . ?
P C7 C8 N1 6.4(3) . . . . ?
P C7 C8 O1 -174.25(17) . . . . ?
C8 O1 C9 C10 -14.1(2) . . . . ?
C8 N1 C10 C9 -11.4(2) . . . . ?
Fe1 N1 C10 C9 166.84(15) . . . . ?
O1 C9 C10 N1 15.3(2) . . . . ?
C1 P C11 C12 148.29(16) . . . . ?
C7 P C11 C12 -99.51(17) . . . . ?
Fe1 P C11 C12 11.20(18) . . . . ?
C14 N2 C12 O2 -0.6(3) . . . . ?
Fe1 N2 C12 O2 178.03(15) . . . . ?
C14 N2 C12 C11 -178.4(2) . . . . ?
Fe1 N2 C12 C11 0.3(3) . . . . ?
C13 O2 C12 N2 6.6(3) . . . . ?
C13 O2 C12 C11 -175.5(2) . . . . ?
P C11 C12 N2 -8.3(3) . . . . ?
P C11 C12 O2 173.92(18) . . . . ?
C12 O2 C13 C14 -9.2(3) . . . . ?
C12 N2 C14 C13 -5.3(2) . . . . ?
Fe1 N2 C14 C13 176.11(16) . . . . ?
O2 C13 C14 N2 8.7(2) . . . . ?
